data_7711511
loop_
_publ_author_name
'Casciotti, Martina'
'Romo, Guillermo'
'Alvarez, Maria'
'Molina, Francisco'
'Mu\~noz-Molina, Jos\'e M'
'Belderrain, Tom\'as R. R.'
'Rodriguez, Laura'

_publ_section_title
;
 Gold(I) Complexes Bearing a PNP-Type Pincer Ligand: Photophysi-cal
 Properties and Catalytic Investigations
;
_journal_name_full 'Dalton Transactions'
_journal_paper_doi 10.1039/D2DT02429B
_journal_year 2022
_chemical_formula_moiety 'C62 H54 Au4 Cl2 N2 P4, 2(B F4), 2(C2 H3 N)'
_chemical_formula_sum 'C66 H60 Au4 B2 Cl2 F8 N4 P4'
_chemical_formula_weight 2065.44
_space_group_crystal_system monoclinic
_space_group_IT_number 14
_space_group_name_Hall '-P 2yn'
_space_group_name_H-M_alt 'P 1 21/n 1'
_atom_sites_solution_hydrogens geom
_audit_creation_date 2021-07-18
_audit_creation_method
;
Olex2 1.3
(compiled 2020.02.04 svn.rd84adfe8 for OlexSys, GUI svn.r6032)
;
_audit_update_record
;
2022-04-25 deposited with the CCDC.	2022-10-17 downloaded from the CCDC.
;
_cell_angle_alpha 90
_cell_angle_beta 101.162(3)
_cell_angle_gamma 90
_cell_formula_units_Z 2
_cell_length_a 15.1241(12)
_cell_length_b 10.3724(8)
_cell_length_c 20.8748(16)
_cell_measurement_reflns_used 9773
_cell_measurement_temperature 150.0
_cell_measurement_theta_max 27.49
_cell_measurement_theta_min 2.40
_cell_volume 3212.8(4)
_computing_cell_refinement 'Bruker Apex3, 2020'
_computing_data_collection 'Bruker Apex3, 2020'
_computing_data_reduction 'SAINT V8.40B (Bruker, 2016)'
_computing_molecular_graphics 'Olex2 (Dolomanov et al., 2009)'
_computing_publication_material 'Olex2 (Dolomanov et al., 2009)'
_computing_structure_refinement 'SHELXT 2018/2 (Sheldrick, 2018)'
_computing_structure_solution 'SHELXL 2018/3 (Sheldrick, 2015)'
_diffrn_ambient_temperature 150.0
_diffrn_measured_fraction_theta_full 0.998
_diffrn_measured_fraction_theta_max 0.998
_diffrn_measurement_device 'Bruker D8 Quest'
_diffrn_measurement_device_type 'Bruker CHi Fixed Quest'
_diffrn_measurement_method '\f and \w scans'
_diffrn_radiation_monochromator multilayer
_diffrn_radiation_probe x-ray
_diffrn_radiation_type MoK\a
_diffrn_radiation_wavelength 0.71073
_diffrn_reflns_av_R_equivalents 0.0542
_diffrn_reflns_av_unetI/netI 0.0560
_diffrn_reflns_Laue_measured_fraction_full 0.998
_diffrn_reflns_Laue_measured_fraction_max 0.998
_diffrn_reflns_limit_h_max 17
_diffrn_reflns_limit_h_min -18
_diffrn_reflns_limit_k_max 12
_diffrn_reflns_limit_k_min -12
_diffrn_reflns_limit_l_max 24
_diffrn_reflns_limit_l_min 0
_diffrn_reflns_number 11200
_diffrn_reflns_point_group_measured_fraction_full 0.998
_diffrn_reflns_point_group_measured_fraction_max 0.998
_diffrn_reflns_theta_full 25.027
_diffrn_reflns_theta_max 25.027
_diffrn_reflns_theta_min 0.994
_diffrn_source 'microfocus sealed x-ray tube'
_diffrn_source_current 1.0
_diffrn_source_power 0.05
_diffrn_source_type 'Incoatec I/mS high brilliance'
_diffrn_source_voltage 50.0
_diffrn_standards_number 0
_exptl_absorpt_coefficient_mu 9.356
_exptl_absorpt_correction_T_max 0.046758
_exptl_absorpt_correction_T_min 0.012757
_exptl_absorpt_correction_type multi-scan
_exptl_absorpt_process_details
;
 TWINABS-2012/1 (Bruker,2012) was used for absorption correction.

Final HKLF 4 output contains 124823 reflections, Rint = 0.0696
 (67402 with I > 3sig(I), Rint = 0.0609)
;
_exptl_crystal_colour yellow
_exptl_crystal_colour_primary yellow
_exptl_crystal_density_diffrn 2.135
_exptl_crystal_description prism
_exptl_crystal_F_000 1952
_exptl_crystal_recrystallization_method
'Crystallized from a mixture of acetonitrile, hexane and dichloromethane by cooling'
_exptl_crystal_size_max 0.17
_exptl_crystal_size_mid 0.06
_exptl_crystal_size_min 0.04
_refine_diff_density_max 2.716
_refine_diff_density_min -1.559
_refine_diff_density_rms 0.294
_refine_ls_extinction_method none
_refine_ls_goodness_of_fit_ref 1.126
_refine_ls_hydrogen_treatment constr
_refine_ls_matrix_type full
_refine_ls_number_parameters 360
_refine_ls_number_reflns 5730
_refine_ls_number_restraints 16
_refine_ls_restrained_S_all 1.125
_refine_ls_R_factor_all 0.0724
_refine_ls_R_factor_gt 0.0596
_refine_ls_shift/su_max 0.001
_refine_ls_shift/su_mean 0.000
_refine_ls_structure_factor_coef Fsqd
_refine_ls_weighting_details 'w=1/[\s^2^(Fo^2^)+127.7063P] where P=(Fo^2^+2Fc^2^)/3'
_refine_ls_weighting_scheme calc
_refine_ls_wR_factor_gt 0.1272
_refine_ls_wR_factor_ref 0.1329
_reflns_Friedel_coverage 0.000
_reflns_number_gt 4951
_reflns_number_total 5730
_reflns_threshold_expression 'I > 2\s(I)'
_cod_data_source_file d2dt02429b2.cif
_cod_data_source_block Complex_Fig4
_cod_original_sg_symbol_H-M 'P 21/n'
_cod_database_code 7711511
_shelx_shelxl_version_number 2018/3
_shelx_space_group_comment
;
The symmetry employed for this shelxl refinement is uniquely defined
by the following loop, which should always be used as a source of
symmetry information in preference to the above space-group names.
They are only intended as comments.
;
_olex2_refinement_description
;
1. Twinned data refinement
 Scales: 0.9485(9)
 0.0515(9)
2. Fixed Uiso
 At 1.2 times of:
  All C(H) groups, All C(H,H) groups
 At 1.5 times of:
  All C(H,H,H) groups
3. Restrained distances
 C14-N1 \\sim N1-C18
 with sigma of 0.01
4. Rigid bond restraints
 N2, C32, C33
 with sigma for 1-2 distances of 0.005 and sigma for 1-3 distances of 0.005
5. Uiso/Uaniso restraints and constraints
N2 \\sim C32 \\sim C33: within 2A with sigma of 0.01 and sigma for terminal
atoms of 0.02 within 2A
6.a Secondary CH2 refined with riding coordinates:
 C13(H13A,H13B), C19(H19A,H19B)
6.b Aromatic/amide H refined with riding coordinates:
 C6(H6), C5(H5), C4(H4), C3(H3), C2(H2), C8(H8), C9(H9), C10(H10), C11(H11),
 C12(H12), C15(H15), C16(H16), C17(H17), C25(H25), C24(H24), C23(H23), C22(H22),
  C21(H21), C31(H31), C30(H30), C29(H29), C28(H28), C27(H27)
6.c Fitted hexagon refined as free rotating group:
 C1(C6,C5,C4,C3,C2), C7(C8,C9,C10,C11,C12), C20(C25,C24,C23,C22,C21), C26(C31,
 C30,C29,C28,C27)
6.d Idealised Me refined as rotating group:
 C32(H32A,H32B,H32C)
;
_olex2_exptl_crystal_mounting_method 'The crystal was mounted on a 100 micro/m MITEGEN holder in perfluoroether oil'
_olex2_submission_special_instructions 'No special instructions were received'

loop_
_space_group_symop_operation_xyz
'x, y, z'
'-x+1/2, y+1/2, -z+1/2'
'-x, -y, -z'
'x-1/2, -y-1/2, z-1/2'

loop_
_atom_site_label
_atom_site_type_symbol
_atom_site_fract_x
_atom_site_fract_y
_atom_site_fract_z
_atom_site_U_iso_or_equiv
_atom_site_adp_type
_atom_site_occupancy
_atom_site_site_symmetry_order
_atom_site_calc_flag
_atom_site_refinement_flags_posn
_atom_site_refinement_flags_adp
_atom_site_refinement_flags_occupancy
_atom_site_disorder_assembly
_atom_site_disorder_group
Au1 Au 0.54149(4) 0.59512(6) 0.46080(3) 0.02869(16) Uani 1 1 d . . . . .
Au2 Au 0.75138(4) 0.51415(6) 0.52079(3) 0.03245(17) Uani 1 1 d . . . . .
Cl1 Cl 0.7486(3) 0.3080(4) 0.5609(2) 0.0399(9) Uani 1 1 d . . . . .
P1 P 0.4663(3) 0.5751(4) 0.60726(18) 0.0281(8) Uani 1 1 d . . . . .
P2 P 0.7789(3) 0.7094(4) 0.4836(2) 0.0328(9) Uani 1 1 d . . . . .
N1 N 0.5627(7) 0.7748(12) 0.5096(6) 0.029(3) Uani 1 1 d D . . . .
C1 C 0.3832(6) 0.5438(10) 0.6578(5) 0.030(3) Uani 1 1 d G . . . .
C6 C 0.3025(7) 0.6113(10) 0.6511(5) 0.046(4) Uani 1 1 d G . . . .
H6 H 0.289324 0.678279 0.619690 0.055 Uiso 1 1 calc R U . . .
C5 C 0.2411(6) 0.5807(11) 0.6904(6) 0.053(5) Uani 1 1 d G . . . .
H5 H 0.185948 0.626805 0.685888 0.064 Uiso 1 1 calc R U . . .
C4 C 0.2604(7) 0.4827(12) 0.7364(5) 0.047(5) Uani 1 1 d G . . . .
H4 H 0.218404 0.461798 0.763317 0.057 Uiso 1 1 calc R U . . .
C3 C 0.3411(8) 0.4153(10) 0.7431(5) 0.048(5) Uani 1 1 d G . . . .
H3 H 0.354235 0.348263 0.774548 0.057 Uiso 1 1 calc R U . . .
C2 C 0.4025(6) 0.4458(10) 0.7038(5) 0.041(4) Uani 1 1 d G . . . .
H2 H 0.457612 0.399735 0.708349 0.049 Uiso 1 1 calc R U . . .
C7 C 0.5713(5) 0.5982(9) 0.6638(4) 0.029(3) Uani 1 1 d G . . . .
C8 C 0.6448(6) 0.5188(9) 0.6618(5) 0.035(4) Uani 1 1 d G . . . .
H8 H 0.639634 0.450580 0.630944 0.042 Uiso 1 1 calc R U . . .
C9 C 0.7258(5) 0.5393(10) 0.7050(5) 0.044(4) Uani 1 1 d G . . . .
H9 H 0.776053 0.484988 0.703655 0.053 Uiso 1 1 calc R U . . .
C10 C 0.7334(5) 0.6391(11) 0.7501(5) 0.046(4) Uani 1 1 d G . . . .
H10 H 0.788799 0.653071 0.779661 0.055 Uiso 1 1 calc R U . . .
C11 C 0.6600(7) 0.7185(9) 0.7521(5) 0.045(4) Uani 1 1 d G . . . .
H11 H 0.665126 0.786747 0.782956 0.053 Uiso 1 1 calc R U . . .
C12 C 0.5789(6) 0.6981(9) 0.7089(5) 0.034(4) Uani 1 1 d G . . . .
H12 H 0.528706 0.752340 0.710245 0.041 Uiso 1 1 calc R U . . .
C13 C 0.4375(10) 0.7348(14) 0.5686(7) 0.029(3) Uani 1 1 d . . . . .
H13A H 0.395114 0.721300 0.526711 0.035 Uiso 1 1 calc R U . . .
H13B H 0.405512 0.785656 0.597222 0.035 Uiso 1 1 calc R U . . .
C14 C 0.5151(10) 0.8126(14) 0.5557(7) 0.032(3) Uani 1 1 d D . . . .
C15 C 0.5350(11) 0.9291(15) 0.5878(8) 0.035(4) Uani 1 1 d . . . . .
H15 H 0.502412 0.955344 0.620220 0.042 Uiso 1 1 calc R U . . .
C16 C 0.6020(11) 1.0069(16) 0.5728(8) 0.040(4) Uani 1 1 d . . . . .
H16 H 0.615094 1.087359 0.594239 0.048 Uiso 1 1 calc R U . . .
C17 C 0.6485(10) 0.9685(15) 0.5277(7) 0.033(4) Uani 1 1 d . . . . .
H17 H 0.695617 1.021282 0.518124 0.040 Uiso 1 1 calc R U . . .
C18 C 0.6286(9) 0.8525(14) 0.4947(7) 0.031(3) Uani 1 1 d D . . . .
C19 C 0.6808(10) 0.8087(16) 0.4456(8) 0.035(4) Uani 1 1 d . . . . .
H19A H 0.702125 0.884700 0.424242 0.042 Uiso 1 1 calc R U . . .
H19B H 0.641213 0.757480 0.411576 0.042 Uiso 1 1 calc R U . . .
C20 C 0.8389(7) 0.8108(10) 0.5482(4) 0.040(4) Uani 1 1 d G . . . .
C25 C 0.8835(8) 0.9205(11) 0.5331(4) 0.051(5) Uani 1 1 d G . . . .
H25 H 0.885620 0.939510 0.488884 0.061 Uiso 1 1 calc R U . . .
C24 C 0.9250(8) 1.0024(9) 0.5826(6) 0.060(5) Uani 1 1 d G . . . .
H24 H 0.955473 1.077344 0.572232 0.072 Uiso 1 1 calc R U . . .
C23 C 0.9219(8) 0.9745(11) 0.6473(5) 0.053(5) Uani 1 1 d G . . . .
H23 H 0.950271 1.030504 0.681093 0.064 Uiso 1 1 calc R U . . .
C22 C 0.8773(9) 0.8648(12) 0.6624(4) 0.055(5) Uani 1 1 d G . . . .
H22 H 0.875215 0.845830 0.706608 0.066 Uiso 1 1 calc R U . . .
C21 C 0.8358(8) 0.7830(10) 0.6129(5) 0.049(5) Uani 1 1 d G . . . .
H21 H 0.805360 0.707994 0.623261 0.059 Uiso 1 1 calc R U . . .
C26 C 0.8501(6) 0.6958(11) 0.4233(4) 0.034(4) Uani 1 1 d G . . . .
C31 C 0.9202(7) 0.6074(11) 0.4377(5) 0.051(5) Uani 1 1 d G . . . .
H31 H 0.926713 0.556453 0.476150 0.061 Uiso 1 1 calc R U . . .
C30 C 0.9809(7) 0.5938(11) 0.3959(6) 0.059(5) Uani 1 1 d G . . . .
H30 H 1.028843 0.533403 0.405832 0.071 Uiso 1 1 calc R U . . .
C29 C 0.9714(7) 0.6684(12) 0.3397(5) 0.044(4) Uani 1 1 d G . . . .
H29 H 1.012859 0.659012 0.311172 0.053 Uiso 1 1 calc R U . . .
C28 C 0.9012(8) 0.7567(11) 0.3253(4) 0.045(4) Uani 1 1 d G . . . .
H28 H 0.894745 0.807673 0.286830 0.054 Uiso 1 1 calc R U . . .
C27 C 0.8406(7) 0.7704(10) 0.3670(5) 0.046(4) Uani 1 1 d G . . . .
H27 H 0.792614 0.830726 0.357148 0.055 Uiso 1 1 calc R U . . .
F1 F 0.4643(9) 0.1628(12) 0.7783(6) 0.074(4) Uani 1 1 d . . . . .
F2 F 0.4187(8) 0.0306(17) 0.6930(6) 0.093(5) Uani 1 1 d . . . . .
F3 F 0.5607(7) 0.0164(12) 0.7472(6) 0.068(3) Uani 1 1 d . . . . .
F4 F 0.5173(9) 0.1887(12) 0.6837(6) 0.076(4) Uani 1 1 d . . . . .
B1 B 0.4905(13) 0.099(2) 0.7260(10) 0.045(5) Uani 1 1 d . . . . .
N2 N 0.7840(15) 1.090(2) 0.4039(10) 0.076(5) Uani 1 1 d . U . . .
C32 C 0.9129(15) 1.252(3) 0.4339(12) 0.080(6) Uani 1 1 d . U . . .
H32A H 0.955861 1.244256 0.404446 0.119 Uiso 1 1 calc R U . . .
H32B H 0.944083 1.236743 0.478908 0.119 Uiso 1 1 calc R U . . .
H32C H 0.887041 1.339107 0.430333 0.119 Uiso 1 1 calc R U . . .
C33 C 0.8431(16) 1.160(2) 0.4164(12) 0.068(5) Uani 1 1 d . U . . .

loop_
_atom_site_aniso_label
_atom_site_aniso_U_11
_atom_site_aniso_U_22
_atom_site_aniso_U_33
_atom_site_aniso_U_23
_atom_site_aniso_U_13
_atom_site_aniso_U_12
Au1 0.0313(3) 0.0252(3) 0.0303(3) -0.0031(2) 0.0079(2) -0.0014(3)
Au2 0.0332(3) 0.0285(3) 0.0357(3) 0.0022(3) 0.0068(3) 0.0001(3)
Cl1 0.045(2) 0.027(2) 0.045(2) 0.0029(18) 0.0026(18) 0.0005(18)
P1 0.0277(19) 0.031(2) 0.027(2) -0.0023(17) 0.0067(16) 0.0000(17)
P2 0.028(2) 0.035(2) 0.036(2) 0.0032(18) 0.0079(17) -0.0008(17)
N1 0.030(7) 0.025(7) 0.035(7) -0.002(6) 0.010(6) 0.004(5)
C1 0.027(7) 0.033(8) 0.029(8) -0.011(7) 0.004(6) -0.002(7)
C6 0.045(10) 0.046(11) 0.046(10) 0.000(9) 0.006(8) 0.010(9)
C5 0.045(10) 0.061(13) 0.053(12) -0.015(10) 0.008(9) 0.002(10)
C4 0.049(10) 0.048(11) 0.050(11) -0.005(9) 0.024(9) -0.021(9)
C3 0.063(12) 0.037(10) 0.051(11) -0.008(9) 0.029(9) -0.007(9)
C2 0.049(10) 0.045(10) 0.033(9) -0.004(8) 0.015(8) -0.005(8)
C7 0.031(8) 0.021(7) 0.037(9) -0.001(7) 0.011(7) -0.002(6)
C8 0.036(8) 0.033(9) 0.032(8) -0.014(7) -0.002(7) -0.006(7)
C9 0.030(8) 0.051(11) 0.048(10) -0.006(9) 0.001(7) -0.004(8)
C10 0.043(10) 0.047(11) 0.044(10) 0.012(9) 0.000(8) -0.005(9)
C11 0.052(11) 0.039(10) 0.045(10) -0.009(8) 0.015(8) -0.011(9)
C12 0.027(8) 0.036(9) 0.037(9) -0.003(7) 0.001(7) 0.003(7)
C13 0.028(8) 0.028(8) 0.030(8) -0.008(7) 0.007(6) -0.002(6)
C14 0.038(9) 0.021(8) 0.039(9) 0.001(7) 0.009(7) 0.003(7)
C15 0.046(9) 0.026(8) 0.033(9) 0.009(7) 0.009(7) 0.010(7)
C16 0.046(9) 0.026(8) 0.045(10) -0.004(8) 0.005(8) -0.004(8)
C17 0.033(8) 0.029(8) 0.038(9) -0.004(7) 0.005(7) -0.005(7)
C18 0.033(8) 0.020(8) 0.039(9) 0.003(7) 0.003(7) 0.006(7)
C19 0.038(9) 0.032(9) 0.037(9) 0.008(7) 0.009(7) 0.000(7)
C20 0.034(9) 0.049(11) 0.041(9) -0.001(8) 0.021(7) -0.005(8)
C25 0.060(12) 0.041(11) 0.052(11) -0.006(9) 0.009(9) -0.014(10)
C24 0.071(13) 0.043(11) 0.067(14) -0.004(11) 0.012(11) -0.009(11)
C23 0.055(11) 0.039(11) 0.058(12) -0.023(9) -0.006(9) 0.002(9)
C22 0.067(13) 0.056(13) 0.041(11) -0.007(9) 0.007(9) 0.000(11)
C21 0.056(11) 0.056(12) 0.036(10) 0.003(9) 0.010(8) -0.007(10)
C26 0.037(9) 0.042(9) 0.024(8) -0.012(7) 0.014(7) -0.008(8)
C31 0.034(9) 0.073(14) 0.045(11) 0.020(10) 0.005(8) 0.007(9)
C30 0.055(12) 0.069(14) 0.059(13) 0.003(11) 0.023(10) 0.019(11)
C29 0.048(10) 0.040(10) 0.047(11) 0.001(9) 0.018(8) -0.003(9)
C28 0.055(11) 0.042(10) 0.042(10) 0.009(8) 0.019(8) -0.004(9)
C27 0.045(10) 0.047(11) 0.047(11) 0.006(9) 0.014(8) 0.002(9)
F1 0.095(9) 0.059(8) 0.077(8) -0.017(7) 0.043(7) 0.005(7)
F2 0.054(7) 0.165(16) 0.064(8) -0.032(9) 0.026(6) -0.025(9)
F3 0.055(7) 0.062(8) 0.091(9) 0.019(7) 0.023(6) 0.015(6)
F4 0.099(10) 0.055(7) 0.092(9) 0.009(7) 0.062(8) 0.016(7)
B1 0.038(11) 0.054(13) 0.043(11) -0.014(10) 0.006(9) 0.000(10)
N2 0.098(13) 0.061(11) 0.072(11) 0.002(10) 0.018(11) -0.003(8)
C32 0.054(11) 0.088(14) 0.090(14) 0.021(13) -0.003(11) 0.010(8)
C33 0.070(12) 0.065(12) 0.072(11) 0.014(10) 0.022(10) 0.010(8)

loop_
_atom_type_symbol
_atom_type_description
_atom_type_scat_dispersion_real
_atom_type_scat_dispersion_imag
_atom_type_scat_source
C C 0.0033 0.0016 'International Tables Vol C Tables 4.2.6.8 and 6.1.1.4'
H H 0.0000 0.0000 'International Tables Vol C Tables 4.2.6.8 and 6.1.1.4'
Au Au -2.0133 8.8022 'International Tables Vol C Tables 4.2.6.8 and 6.1.1.4'
B B 0.0013 0.0007 'International Tables Vol C Tables 4.2.6.8 and 6.1.1.4'
Cl Cl 0.1484 0.1585 'International Tables Vol C Tables 4.2.6.8 and 6.1.1.4'
F F 0.0171 0.0103 'International Tables Vol C Tables 4.2.6.8 and 6.1.1.4'
N N 0.0061 0.0033 'International Tables Vol C Tables 4.2.6.8 and 6.1.1.4'
P P 0.1023 0.0942 'International Tables Vol C Tables 4.2.6.8 and 6.1.1.4'

loop_
_geom_angle_atom_site_label_1
_geom_angle_atom_site_label_2
_geom_angle_atom_site_label_3
_geom_angle
_geom_angle_site_symmetry_1
_geom_angle_site_symmetry_3
_geom_angle_publ_flag
Au1 Au1 Au2 95.71(3) 3_666 . ?
P1 Au1 Au1 81.48(10) 3_666 3_666 ?
P1 Au1 Au2 88.22(10) 3_666 . ?
N1 Au1 Au1 111.0(3) . 3_666 ?
N1 Au1 Au2 89.8(3) . . ?
N1 Au1 P1 167.5(3) . 3_666 ?
Cl1 Au2 Au1 106.95(11) . . ?
P2 Au2 Au1 82.36(10) . . ?
P2 Au2 Cl1 170.43(15) . . ?
C1 P1 Au1 105.6(4) . 3_666 ?
C1 P1 C13 106.3(6) . . ?
C7 P1 Au1 116.7(3) . 3_666 ?
C7 P1 C1 105.3(5) . . ?
C7 P1 C13 105.5(6) . . ?
C13 P1 Au1 116.5(5) . 3_666 ?
C19 P2 Au2 117.7(5) . . ?
C20 P2 Au2 111.5(4) . . ?
C20 P2 C19 103.9(7) . . ?
C20 P2 C26 106.5(5) . . ?
C26 P2 Au2 110.2(4) . . ?
C26 P2 C19 106.3(6) . . ?
C14 N1 Au1 122.6(9) . . ?
C18 N1 Au1 117.4(9) . . ?
C18 N1 C14 120.0(13) . . ?
C6 C1 P1 123.0(6) . . ?
C6 C1 C2 120.0 . . ?
C2 C1 P1 117.0(6) . . ?
C1 C6 H6 120.0 . . ?
C1 C6 C5 120.0 . . ?
C5 C6 H6 120.0 . . ?
C6 C5 H5 120.0 . . ?
C4 C5 C6 120.0 . . ?
C4 C5 H5 120.0 . . ?
C5 C4 H4 120.0 . . ?
C5 C4 C3 120.0 . . ?
C3 C4 H4 120.0 . . ?
C4 C3 H3 120.0 . . ?
C2 C3 C4 120.0 . . ?
C2 C3 H3 120.0 . . ?
C1 C2 H2 120.0 . . ?
C3 C2 C1 120.0 . . ?
C3 C2 H2 120.0 . . ?
C8 C7 P1 120.7(5) . . ?
C8 C7 C12 120.0 . . ?
C12 C7 P1 119.3(5) . . ?
C7 C8 H8 120.0 . . ?
C7 C8 C9 120.0 . . ?
C9 C8 H8 120.0 . . ?
C8 C9 H9 120.0 . . ?
C8 C9 C10 120.0 . . ?
C10 C9 H9 120.0 . . ?
C9 C10 H10 120.0 . . ?
C11 C10 C9 120.0 . . ?
C11 C10 H10 120.0 . . ?
C10 C11 H11 120.0 . . ?
C10 C11 C12 120.0 . . ?
C12 C11 H11 120.0 . . ?
C7 C12 H12 120.0 . . ?
C11 C12 C7 120.0 . . ?
C11 C12 H12 120.0 . . ?
P1 C13 H13A 108.3 . . ?
P1 C13 H13B 108.3 . . ?
H13A C13 H13B 107.4 . . ?
C14 C13 P1 115.8(10) . . ?
C14 C13 H13A 108.3 . . ?
C14 C13 H13B 108.3 . . ?
N1 C14 C13 120.9(13) . . ?
N1 C14 C15 119.7(14) . . ?
C15 C14 C13 119.3(13) . . ?
C14 C15 H15 120.0 . . ?
C16 C15 C14 120.0(15) . . ?
C16 C15 H15 120.0 . . ?
C15 C16 H16 120.1 . . ?
C17 C16 C15 119.7(16) . . ?
C17 C16 H16 120.1 . . ?
C16 C17 H17 119.6 . . ?
C16 C17 C18 120.8(15) . . ?
C18 C17 H17 119.6 . . ?
N1 C18 C17 119.8(13) . . ?
N1 C18 C19 119.2(13) . . ?
C17 C18 C19 121.0(13) . . ?
P2 C19 H19A 109.4 . . ?
P2 C19 H19B 109.4 . . ?
C18 C19 P2 111.4(11) . . ?
C18 C19 H19A 109.4 . . ?
C18 C19 H19B 109.4 . . ?
H19A C19 H19B 108.0 . . ?
C25 C20 P2 120.1(6) . . ?
C25 C20 C21 120.0 . . ?
C21 C20 P2 119.8(6) . . ?
C20 C25 H25 120.0 . . ?
C24 C25 C20 120.0 . . ?
C24 C25 H25 120.0 . . ?
C25 C24 H24 120.0 . . ?
C25 C24 C23 120.0 . . ?
C23 C24 H24 120.0 . . ?
C24 C23 H23 120.0 . . ?
C22 C23 C24 120.0 . . ?
C22 C23 H23 120.0 . . ?
C23 C22 H22 120.0 . . ?
C21 C22 C23 120.0 . . ?
C21 C22 H22 120.0 . . ?
C20 C21 H21 120.0 . . ?
C22 C21 C20 120.0 . . ?
C22 C21 H21 120.0 . . ?
C31 C26 P2 115.6(6) . . ?
C31 C26 C27 120.0 . . ?
C27 C26 P2 124.4(6) . . ?
C26 C31 H31 120.0 . . ?
C26 C31 C30 120.0 . . ?
C30 C31 H31 120.0 . . ?
C31 C30 H30 120.0 . . ?
C29 C30 C31 120.0 . . ?
C29 C30 H30 120.0 . . ?
C30 C29 H29 120.0 . . ?
C30 C29 C28 120.0 . . ?
C28 C29 H29 120.0 . . ?
C29 C28 H28 120.0 . . ?
C27 C28 C29 120.0 . . ?
C27 C28 H28 120.0 . . ?
C26 C27 H27 120.0 . . ?
C28 C27 C26 120.0 . . ?
C28 C27 H27 120.0 . . ?
F2 B1 F1 108.8(16) . . ?
F2 B1 F3 109.0(18) . . ?
F2 B1 F4 109.0(17) . . ?
F3 B1 F1 111.3(16) . . ?
F3 B1 F4 108.6(15) . . ?
F4 B1 F1 110.1(17) . . ?
H32A C32 H32B 109.5 . . ?
H32A C32 H32C 109.5 . . ?
H32B C32 H32C 109.5 . . ?
C33 C32 H32A 109.5 . . ?
C33 C32 H32B 109.5 . . ?
C33 C32 H32C 109.5 . . ?
N2 C33 C32 176(3) . . ?

loop_
_geom_bond_atom_site_label_1
_geom_bond_atom_site_label_2
_geom_bond_distance
_geom_bond_site_symmetry_2
_geom_bond_publ_flag
Au1 Au1 2.9905(12) 3_666 ?
Au1 Au2 3.2881(9) . ?
Au1 P1 2.255(4) 3_666 ?
Au1 N1 2.119(12) . ?
Au2 Cl1 2.299(4) . ?
Au2 P2 2.237(4) . ?
P1 C1 1.820(8) . ?
P1 C7 1.802(8) . ?
P1 C13 1.857(16) . ?
P2 C19 1.853(16) . ?
P2 C20 1.811(9) . ?
P2 C26 1.813(8) . ?
N1 C14 1.367(13) . ?
N1 C18 1.363(13) . ?
C1 C6 1.3900 . ?
C1 C2 1.3900 . ?
C6 H6 0.9500 . ?
C6 C5 1.3900 . ?
C5 H5 0.9500 . ?
C5 C4 1.3900 . ?
C4 H4 0.9500 . ?
C4 C3 1.3900 . ?
C3 H3 0.9500 . ?
C3 C2 1.3900 . ?
C2 H2 0.9500 . ?
C7 C8 1.3900 . ?
C7 C12 1.3900 . ?
C8 H8 0.9500 . ?
C8 C9 1.3900 . ?
C9 H9 0.9500 . ?
C9 C10 1.3900 . ?
C10 H10 0.9500 . ?
C10 C11 1.3900 . ?
C11 H11 0.9500 . ?
C11 C12 1.3900 . ?
C12 H12 0.9500 . ?
C13 H13A 0.9900 . ?
C13 H13B 0.9900 . ?
C13 C14 1.49(2) . ?
C14 C15 1.39(2) . ?
C15 H15 0.9500 . ?
C15 C16 1.38(2) . ?
C16 H16 0.9500 . ?
C16 C17 1.34(2) . ?
C17 H17 0.9500 . ?
C17 C18 1.39(2) . ?
C18 C19 1.48(2) . ?
C19 H19A 0.9900 . ?
C19 H19B 0.9900 . ?
C20 C25 1.3900 . ?
C20 C21 1.3900 . ?
C25 H25 0.9500 . ?
C25 C24 1.3900 . ?
C24 H24 0.9500 . ?
C24 C23 1.3900 . ?
C23 H23 0.9500 . ?
C23 C22 1.3900 . ?
C22 H22 0.9500 . ?
C22 C21 1.3900 . ?
C21 H21 0.9500 . ?
C26 C31 1.3900 . ?
C26 C27 1.3900 . ?
C31 H31 0.9500 . ?
C31 C30 1.3900 . ?
C30 H30 0.9500 . ?
C30 C29 1.3900 . ?
C29 H29 0.9500 . ?
C29 C28 1.3900 . ?
C28 H28 0.9500 . ?
C28 C27 1.3900 . ?
C27 H27 0.9500 . ?
F1 B1 1.40(2) . ?
F2 B1 1.37(2) . ?
F3 B1 1.37(2) . ?
F4 B1 1.39(3) . ?
N2 C33 1.14(3) . ?
C32 H32A 0.9800 . ?
C32 H32B 0.9800 . ?
C32 H32C 0.9800 . ?
C32 C33 1.42(3) . ?

loop_
_geom_hbond_atom_site_label_D
_geom_hbond_atom_site_label_H
_geom_hbond_atom_site_label_A
_geom_hbond_distance_DH
_geom_hbond_distance_HA
_geom_hbond_distance_DA
_geom_hbond_angle_DHA
_geom_hbond_site_symmetry_A
_geom_hbond_publ_flag
C9 H9 F3 0.95 2.50 3.197(14) 129.9 2_656 yes
C29 H29 F3 0.95 2.45 3.199(15) 136.0 4_665 yes

loop_
_geom_torsion_atom_site_label_1
_geom_torsion_atom_site_label_2
_geom_torsion_atom_site_label_3
_geom_torsion_atom_site_label_4
_geom_torsion
_geom_torsion_site_symmetry_1
_geom_torsion_site_symmetry_2
_geom_torsion_site_symmetry_3
_geom_torsion_site_symmetry_4
_geom_torsion_publ_flag
Au1 P1 C1 C6 -107.8(6) 3_666 . . . ?
Au1 P1 C1 C2 70.9(6) 3_666 . . . ?
Au1 P1 C7 C8 3.9(7) 3_666 . . . ?
Au1 P1 C7 C12 -177.1(5) 3_666 . . . ?
Au1 P1 C13 C14 -94.5(11) 3_666 . . . ?
Au1 N1 C14 C13 -7(2) . . . . ?
Au1 N1 C14 C15 177.3(11) . . . . ?
Au1 N1 C18 C17 -176.7(11) . . . . ?
Au1 N1 C18 C19 0.4(18) . . . . ?
Au2 P2 C19 C18 69.3(12) . . . . ?
Au2 P2 C20 C25 162.4(6) . . . . ?
Au2 P2 C20 C21 -21.4(8) . . . . ?
Au2 P2 C26 C31 -41.3(7) . . . . ?
Au2 P2 C26 C27 141.5(6) . . . . ?
P1 C1 C6 C5 178.7(8) . . . . ?
P1 C1 C2 C3 -178.7(8) . . . . ?
P1 C7 C8 C9 178.9(8) . . . . ?
P1 C7 C12 C11 -178.9(8) . . . . ?
P1 C13 C14 N1 68.4(17) . . . . ?
P1 C13 C14 C15 -116.1(14) . . . . ?
P2 C20 C25 C24 176.2(9) . . . . ?
P2 C20 C21 C22 -176.2(9) . . . . ?
P2 C26 C31 C30 -177.3(8) . . . . ?
P2 C26 C27 C28 177.0(9) . . . . ?
N1 C14 C15 C16 1(2) . . . . ?
N1 C18 C19 P2 -86.9(15) . . . . ?
C1 P1 C7 C8 120.6(6) . . . . ?
C1 P1 C7 C12 -60.5(7) . . . . ?
C1 P1 C13 C14 148.3(10) . . . . ?
C1 C6 C5 C4 0.0 . . . . ?
C6 C1 C2 C3 0.0 . . . . ?
C6 C5 C4 C3 0.0 . . . . ?
C5 C4 C3 C2 0.0 . . . . ?
C4 C3 C2 C1 0.0 . . . . ?
C2 C1 C6 C5 0.0 . . . . ?
C7 P1 C1 C6 128.2(7) . . . . ?
C7 P1 C1 C2 -53.1(7) . . . . ?
C7 P1 C13 C14 36.7(12) . . . . ?
C7 C8 C9 C10 0.0 . . . . ?
C8 C7 C12 C11 0.0 . . . . ?
C8 C9 C10 C11 0.0 . . . . ?
C9 C10 C11 C12 0.0 . . . . ?
C10 C11 C12 C7 0.0 . . . . ?
C12 C7 C8 C9 0.0 . . . . ?
C13 P1 C1 C6 16.5(8) . . . . ?
C13 P1 C1 C2 -164.8(7) . . . . ?
C13 P1 C7 C8 -127.2(7) . . . . ?
C13 P1 C7 C12 51.7(8) . . . . ?
C13 C14 C15 C16 -175.0(15) . . . . ?
C14 N1 C18 C17 2(2) . . . . ?
C14 N1 C18 C19 178.7(13) . . . . ?
C14 C15 C16 C17 -1(2) . . . . ?
C15 C16 C17 C18 2(2) . . . . ?
C16 C17 C18 N1 -2(2) . . . . ?
C16 C17 C18 C19 -179.0(15) . . . . ?
C17 C18 C19 P2 90.2(16) . . . . ?
C18 N1 C14 C13 174.6(13) . . . . ?
C18 N1 C14 C15 -1(2) . . . . ?
C19 P2 C20 C25 -69.9(8) . . . . ?
C19 P2 C20 C21 106.3(8) . . . . ?
C19 P2 C26 C31 -169.9(8) . . . . ?
C19 P2 C26 C27 13.0(10) . . . . ?
C20 P2 C19 C18 -54.6(12) . . . . ?
C20 P2 C26 C31 79.8(7) . . . . ?
C20 P2 C26 C27 -97.3(8) . . . . ?
C20 C25 C24 C23 0.0 . . . . ?
C25 C20 C21 C22 0.0 . . . . ?
C25 C24 C23 C22 0.0 . . . . ?
C24 C23 C22 C21 0.0 . . . . ?
C23 C22 C21 C20 0.0 . . . . ?
C21 C20 C25 C24 0.0 . . . . ?
C26 P2 C19 C18 -166.7(10) . . . . ?
C26 P2 C20 C25 42.1(8) . . . . ?
C26 P2 C20 C21 -141.7(7) . . . . ?
C26 C31 C30 C29 0.0 . . . . ?
C31 C26 C27 C28 0.0 . . . . ?
C31 C30 C29 C28 0.0 . . . . ?
C30 C29 C28 C27 0.0 . . . . ?
C29 C28 C27 C26 0.0 . . . . ?
C27 C26 C31 C30 0.0 . . . . ?

loop_
_twin_individual_id
_twin_individual_mass_fraction_refined
1 0.9485(9)
2 0.0515(9)
